data_7720257
loop_
_publ_author_name
'Liu, Shuang'
'Yu, Chunze'
'Geng, Sidan'
'Duan, Jingui'

_publ_section_title
;
 Formation and tuning of a pillar porous-layered framework into a pillar
 double-channelled framework.
;
_journal_issue 12
_journal_name_full 'Dalton transactions (Cambridge, England : 2003)'
_journal_page_first 4813
_journal_page_last 4820
_journal_paper_doi 10.1039/d6dt00054a
_journal_volume 55
_journal_year 2026
_chemical_formula_sum 'C72 H74 Cu3 F18 N24 O Si3'
_chemical_formula_weight 1908.44
_space_group_crystal_system tetragonal
_space_group_IT_number 140
_space_group_name_Hall '-I 4 2c'
_space_group_name_H-M_alt 'I 4/m c m'
_atom_sites_solution_hydrogens mixed
_audit_block_doi 10.5517/ccdc.csd.cc2qms6c
_audit_creation_method SHELXL-2013
_audit_update_record
;
2026-01-09 deposited with the CCDC.	2026-02-16 downloaded from the CCDC.
;
_cell_angle_alpha 90
_cell_angle_beta 90
_cell_angle_gamma 90
_cell_formula_units_Z 4
_cell_length_a 17.5784(8)
_cell_length_b 17.5784(8)
_cell_length_c 46.063(4)
_cell_measurement_reflns_used 5140
_cell_measurement_temperature 296(2)
_cell_measurement_theta_max 21.199
_cell_measurement_theta_min 2.315
_cell_volume 14233.5(15)
_computing_structure_refinement 'SHELXL-2013 (Sheldrick, 2013)'
_diffrn_ambient_temperature 296(2)
_diffrn_measured_fraction_theta_full 0.973
_diffrn_measured_fraction_theta_max 1.000
_diffrn_measurement_device_type 'Bruker Smart CCD'
_diffrn_radiation_type MoK\a
_diffrn_radiation_wavelength 0.71073
_diffrn_reflns_av_R_equivalents 0.0783
_diffrn_reflns_av_unetI/netI 0.0345
_diffrn_reflns_Laue_measured_fraction_full 0.973
_diffrn_reflns_Laue_measured_fraction_max 1.000
_diffrn_reflns_limit_h_max 20
_diffrn_reflns_limit_h_min -20
_diffrn_reflns_limit_k_max 20
_diffrn_reflns_limit_k_min -20
_diffrn_reflns_limit_l_max 54
_diffrn_reflns_limit_l_min -54
_diffrn_reflns_number 49243
_diffrn_reflns_point_group_measured_fraction_full 0.973
_diffrn_reflns_point_group_measured_fraction_max 1.000
_diffrn_reflns_theta_full 25.242
_diffrn_reflns_theta_max 25.008
_diffrn_reflns_theta_min 0.884
_exptl_absorpt_coefficient_mu 0.528
_exptl_crystal_colour pink
_exptl_crystal_density_diffrn 0.891
_exptl_crystal_description block
_exptl_crystal_F_000 3892
_exptl_crystal_size_max 0.150
_exptl_crystal_size_mid 0.120
_exptl_crystal_size_min 0.120
_platon_squeeze_details
;
;
_refine_diff_density_max 1.000
_refine_diff_density_min -0.706
_refine_diff_density_rms 0.077
_refine_ls_extinction_method none
_refine_ls_goodness_of_fit_ref 1.096
_refine_ls_hydrogen_treatment constr
_refine_ls_matrix_type full
_refine_ls_number_parameters 182
_refine_ls_number_reflns 3351
_refine_ls_number_restraints 578
_refine_ls_restrained_S_all 1.235
_refine_ls_R_factor_all 0.0909
_refine_ls_R_factor_gt 0.0648
_refine_ls_shift/su_max 0.001
_refine_ls_shift/su_mean 0.000
_refine_ls_structure_factor_coef Fsqd
_refine_ls_weighting_details
;
 w=1/[\s^2^(Fo^2^)+(0.1141P)^2^]
 where P=(Fo^2^+2Fc^2^)/3
;
_refine_ls_weighting_scheme calc
_refine_ls_wR_factor_gt 0.1820
_refine_ls_wR_factor_ref 0.1912
_reflns_Friedel_coverage 0.000
_reflns_number_gt 2245
_reflns_number_total 3351
_reflns_threshold_expression 'I > 2\s(I)'
_cod_data_source_file d6dt00054a2.cif
_cod_data_source_block 11
_cod_depositor_comments 'Adding full bibliography for 7720257--7720258.cif.'
_cod_original_cell_volume 14233.6(17)
_cod_database_code 7720257
_shelx_space_group_comment
;
The symmetry employed for this shelxl refinement is uniquely defined
by the following loop, which should always be used as a source of
symmetry information in preference to the above space-group names.
They are only intended as comments.
;
_shelx_estimated_absorpt_t_min 0.925
_shelx_estimated_absorpt_t_max 0.939
_shelxl_version_number 2013-2

loop_
_space_group_symop_operation_xyz
'x, y, z'
'-x, -y, z'
'-y, x, z'
'y, -x, z'
'-x, y, -z+1/2'
'x, -y, -z+1/2'
'y, x, -z+1/2'
'-y, -x, -z+1/2'
'x+1/2, y+1/2, z+1/2'
'-x+1/2, -y+1/2, z+1/2'
'-y+1/2, x+1/2, z+1/2'
'y+1/2, -x+1/2, z+1/2'
'-x+1/2, y+1/2, -z+1'
'x+1/2, -y+1/2, -z+1'
'y+1/2, x+1/2, -z+1'
'-y+1/2, -x+1/2, -z+1'
'-x, -y, -z'
'x, y, -z'
'y, -x, -z'
'-y, x, -z'
'x, -y, z-1/2'
'-x, y, z-1/2'
'-y, -x, z-1/2'
'y, x, z-1/2'
'-x+1/2, -y+1/2, -z+1/2'
'x+1/2, y+1/2, -z+1/2'
'y+1/2, -x+1/2, -z+1/2'
'-y+1/2, x+1/2, -z+1/2'
'x+1/2, -y+1/2, z'
'-x+1/2, y+1/2, z'
'-y+1/2, -x+1/2, z'
'y+1/2, x+1/2, z'

loop_
_atom_site_label
_atom_site_type_symbol
_atom_site_fract_x
_atom_site_fract_y
_atom_site_fract_z
_atom_site_U_iso_or_equiv
_atom_site_adp_type
_atom_site_occupancy
_atom_site_site_symmetry_order
_atom_site_calc_flag
_atom_site_refinement_flags_posn
_atom_site_refinement_flags_adp
_atom_site_refinement_flags_occupancy
_atom_site_disorder_assembly
_atom_site_disorder_group
Cu1 Cu 0.5000 1.0000 0.5000 0.0456(4) Uani 1 8 d S TU P . .
Cu2 Cu 0.5000 0.5000 0.66146(2) 0.0363(3) Uani 1 4 d S TU P . .
Si1 Si 0.5000 0.5000 0.7500 0.0377(6) Uani 1 8 d S TU P . .
F1 F 0.5000 0.5000 0.71278(7) 0.0461(9) Uani 1 4 d S TU P . .
F2 F 0.5287(3) 0.5897(2) 0.74875(14) 0.0790(17) Uani 0.5 1 d . U P . .
N1 N 0.38414(19) 0.88414(19) 0.56677(10) 0.0772(14) Uani 1 2 d DS TU P . .
N2 N 0.44086(17) 0.94086(17) 0.52898(9) 0.0649(13) Uani 1 2 d DS TU P . .
N3 N 0.41356(16) 0.71910(15) 0.65034(6) 0.0478(7) Uani 1 1 d . U . . .
N4 N 0.46274(15) 0.60849(15) 0.66043(6) 0.0411(7) Uani 1 1 d . U . . .
O1 O 0.4000(4) 1.1000(4) 0.5000 0.057(3) Uani 0.5 4 d S TU P . .
H1 H 0.4146 1.1315 0.4881 0.085 Uiso 0.25 1 d R U P . .
C1 C 0.3616(2) 0.8616(2) 0.59415(11) 0.0582(14) Uani 1 2 d S TU P . .
C2 C 0.4009(2) 0.8039(2) 0.60871(8) 0.0548(10) Uani 1 1 d . U . . .
H2 H 0.4430 0.7811 0.6002 0.066 Uiso 1 1 calc R U . . .
C3 C 0.37648(19) 0.78097(18) 0.63607(7) 0.0459(8) Uani 1 1 d . U . . .
C4 C 0.31521(19) 0.81521(19) 0.64924(11) 0.0475(12) Uani 1 2 d S TU P . .
H4 H 0.2971 0.7971 0.6669 0.057 Uiso 1 2 calc R U P . .
C5 C 0.4469(3) 0.9089(3) 0.55444(12) 0.061(2) Uani 0.5 1 d D U P . .
C6 C 0.3601(4) 0.9414(5) 0.52324(15) 0.069(2) Uani 0.5 1 d D U P . .
H6 H 0.3351 0.9608 0.5062 0.083 Uiso 0.5 1 d R U P . .
C7 C 0.3236(4) 0.9094(5) 0.54694(15) 0.071(2) Uani 0.5 1 d D U P . .
H7 H 0.2698 0.9047 0.5500 0.085 Uiso 0.5 1 d R U P . .
C8 C 0.5193(4) 0.8976(5) 0.57067(18) 0.075(2) Uani 0.5 1 d D U P . .
H8A H 0.5139 0.8726 0.5891 0.113 Uiso 0.5 1 d R U P . .
H8B H 0.5521 0.8681 0.5584 0.113 Uiso 0.5 1 d R U P . .
H8C H 0.5410 0.9590 0.5735 0.113 Uiso 1 2 d R U P . .
C9 C 0.42986(18) 0.64814(18) 0.64057(7) 0.0424(8) Uani 1 1 d . U . . .
C10 C 0.4699(2) 0.6549(2) 0.68478(8) 0.0600(10) Uani 1 1 d . U . . .
H10 H 0.4926 0.6411 0.7023 0.072 Uiso 1 1 calc R U . . .
C11 C 0.4392(2) 0.7222(2) 0.67892(8) 0.0614(10) Uani 1 1 d . U . . .
H11 H 0.4354 0.7634 0.6915 0.074 Uiso 1 1 calc R U . . .
C12 C 0.4083(3) 0.6210(2) 0.61025(9) 0.0700(12) Uani 1 1 d . U . . .
H12A H 0.4268 0.6567 0.5961 0.105 Uiso 1 1 calc R U . . .
H12B H 0.3540 0.6172 0.6088 0.105 Uiso 1 1 calc R U . . .
H12C H 0.4307 0.5720 0.6067 0.105 Uiso 1 1 calc R U . . .
Si2 Si 0.5000 1.0000 0.6883(4) 0.460(9) Uani 1 4 d DS TU P . .
F5 F 0.4308(3) 0.9308(3) 0.6906(3) 0.327(5) Uani 1 2 d DS TU P . .
F3 F 0.5000 1.0000 0.6525(4) 0.438(10) Uani 1 4 d DS TU P . .
F4 F 0.5000 1.0000 0.7248(4) 0.456(10) Uani 1 4 d DS TU P . .
F6 F 0.5678(3) 0.9322(3) 0.6894(4) 0.499(9) Uani 1 2 d DS TU P . .

loop_
_atom_site_aniso_label
_atom_site_aniso_U_11
_atom_site_aniso_U_22
_atom_site_aniso_U_33
_atom_site_aniso_U_23
_atom_site_aniso_U_13
_atom_site_aniso_U_12
Cu1 0.0586(5) 0.0586(5) 0.0196(5) 0.000 0.000 -0.0257(6)
Cu2 0.0317(3) 0.0317(3) 0.0454(5) 0.000 0.000 0.000
Si1 0.0413(8) 0.0413(8) 0.0306(13) 0.000 0.000 0.000
F1 0.0547(14) 0.0547(14) 0.0291(18) 0.000 0.000 0.000
F2 0.123(4) 0.066(2) 0.049(2) -0.006(3) -0.010(5) -0.038(2)
N1 0.085(2) 0.085(2) 0.061(3) 0.0203(19) 0.0203(19) -0.007(3)
N2 0.0753(19) 0.0753(19) 0.044(3) 0.0223(16) 0.0223(16) -0.011(2)
N3 0.0557(17) 0.0425(16) 0.0451(17) 0.0050(13) 0.0054(14) 0.0094(13)
N4 0.0406(15) 0.0368(14) 0.0458(17) 0.0024(13) -0.0014(13) 0.0018(13)
O1 0.043(3) 0.043(3) 0.084(7) 0.000 0.000 -0.001(4)
C1 0.0627(19) 0.0627(19) 0.049(3) 0.0212(18) 0.0212(18) 0.008(3)
C2 0.052(2) 0.057(2) 0.055(2) 0.0071(18) 0.0192(17) 0.0104(17)
C3 0.0445(18) 0.0443(18) 0.049(2) 0.0120(16) 0.0090(16) 0.0088(15)
C4 0.0490(17) 0.0490(17) 0.045(3) 0.0110(16) 0.0110(16) 0.003(2)
C5 0.062(4) 0.070(4) 0.051(4) 0.008(3) 0.014(3) -0.012(4)
C6 0.062(4) 0.090(5) 0.055(4) 0.026(4) -0.003(4) -0.013(4)
C7 0.058(4) 0.092(5) 0.063(5) 0.020(4) -0.005(4) 0.004(4)
C8 0.055(5) 0.092(6) 0.078(6) 0.024(5) -0.007(4) 0.005(4)
C9 0.0421(18) 0.0375(18) 0.048(2) 0.0012(15) -0.0006(15) 0.0036(14)
C10 0.079(2) 0.052(2) 0.049(2) -0.0022(18) -0.0137(19) 0.0142(19)
C11 0.090(3) 0.044(2) 0.050(2) 0.0014(17) -0.005(2) 0.0170(19)
C12 0.083(3) 0.056(2) 0.071(3) -0.005(2) -0.026(2) 0.015(2)
Si2 0.436(11) 0.436(11) 0.508(19) 0.000 0.000 0.050(14)
F5 0.307(7) 0.307(7) 0.365(11) -0.026(7) -0.026(7) 0.015(9)
F3 0.434(13) 0.434(13) 0.45(2) 0.000 0.000 0.031(16)
F4 0.484(13) 0.484(13) 0.40(2) 0.000 0.000 0.058(17)
F6 0.474(12) 0.474(12) 0.548(18) -0.008(11) 0.008(11) 0.063(15)

loop_
_atom_type_symbol
_atom_type_description
_atom_type_scat_dispersion_real
_atom_type_scat_dispersion_imag
_atom_type_scat_source
C C 0.0033 0.0016 'International Tables Vol C Tables 4.2.6.8 and 6.1.1.4'
H H 0.0000 0.0000 'International Tables Vol C Tables 4.2.6.8 and 6.1.1.4'
N N 0.0061 0.0033 'International Tables Vol C Tables 4.2.6.8 and 6.1.1.4'
O O 0.0106 0.0060 'International Tables Vol C Tables 4.2.6.8 and 6.1.1.4'
F F 0.0171 0.0103 'International Tables Vol C Tables 4.2.6.8 and 6.1.1.4'
Si Si 0.0817 0.0704 'International Tables Vol C Tables 4.2.6.8 and 6.1.1.4'
Cu Cu 0.3201 1.2651 'International Tables Vol C Tables 4.2.6.8 and 6.1.1.4'

loop_
_geom_angle_atom_site_label_1
_geom_angle_atom_site_label_2
_geom_angle_atom_site_label_3
_geom_angle
_geom_angle_site_symmetry_1
_geom_angle_site_symmetry_3
_geom_angle_publ_flag
N2 Cu1 N2 84.5(3) . 18_556 ?
N2 Cu1 N2 95.5(3) . 2_675 ?
N2 Cu1 N2 180.00(17) 18_556 2_675 ?
N2 Cu1 N2 180.0 . 17_676 ?
N2 Cu1 N2 95.5(3) 18_556 17_676 ?
N2 Cu1 N2 84.5(3) 2_675 17_676 ?
N2 Cu1 O1 90.0 . . ?
N2 Cu1 O1 90.000(1) 18_556 . ?
N2 Cu1 O1 90.0 2_675 . ?
N2 Cu1 O1 90.0 17_676 . ?
N4 Cu2 N4 89.968(4) . 3_655 ?
N4 Cu2 N4 89.969(4) . 4_565 ?
N4 Cu2 N4 177.30(15) 3_655 4_565 ?
N4 Cu2 N4 177.30(15) . 2_665 ?
N4 Cu2 N4 89.968(4) 3_655 2_665 ?
N4 Cu2 N4 89.968(4) 4_565 2_665 ?
N4 Cu2 F1 91.35(8) . . ?
N4 Cu2 F1 91.35(8) 3_655 . ?
N4 Cu2 F1 91.35(8) 4_565 . ?
N4 Cu2 F1 91.35(8) 2_665 . ?
F2 Si1 F2 176.0(4) . 2_665 ?
F2 Si1 F2 54.7(3) . 7_556 ?
F2 Si1 F2 125.5(3) 2_665 7_556 ?
F2 Si1 F2 125.5(3) . 8_666 ?
F2 Si1 F2 54.7(3) 2_665 8_666 ?
F2 Si1 F2 176.0(4) 7_556 8_666 ?
F2 Si1 F2 35.7(3) . 5_656 ?
F2 Si1 F2 144.6(3) 2_665 5_656 ?
F2 Si1 F2 89.931(17) 7_556 5_656 ?
F2 Si1 F2 89.931(16) 8_666 5_656 ?
F2 Si1 F2 144.6(3) . 6_566 ?
F2 Si1 F2 35.7(3) 2_665 6_566 ?
F2 Si1 F2 89.932(16) 7_556 6_566 ?
F2 Si1 F2 89.931(17) 8_666 6_566 ?
F2 Si1 F2 176.0(4) 5_656 6_566 ?
F2 Si1 F2 89.933(16) . 3_655 ?
F2 Si1 F2 89.931(17) 2_665 3_655 ?
F2 Si1 F2 144.6(3) 7_556 3_655 ?
F2 Si1 F2 35.7(3) 8_666 3_655 ?
F2 Si1 F2 54.7(3) 5_656 3_655 ?
F2 Si1 F2 125.5(3) 6_566 3_655 ?
F2 Si1 F2 89.930(17) . 4_565 ?
F2 Si1 F2 89.932(16) 2_665 4_565 ?
F2 Si1 F2 35.7(3) 7_556 4_565 ?
F2 Si1 F2 144.6(3) 8_666 4_565 ?
F2 Si1 F2 125.5(3) 5_656 4_565 ?
F2 Si1 F2 54.7(3) 6_566 4_565 ?
F2 Si1 F2 176.0(4) 3_655 4_565 ?
F2 Si1 F1 88.0(2) . . ?
F2 Si1 F1 88.0(2) 2_665 . ?
F2 Si1 F1 92.0(2) 7_556 . ?
F2 Si1 F1 92.0(2) 8_666 . ?
F2 Si1 F1 92.0(2) 5_656 . ?
F2 Si1 F1 92.0(2) 6_566 . ?
F2 Si1 F1 88.0(2) 3_655 . ?
F2 Si1 F1 88.0(2) 4_565 . ?
F2 Si1 F1 92.0(2) . 5_656 ?
F2 Si1 F1 92.0(2) 2_665 5_656 ?
F2 Si1 F1 88.0(2) 7_556 5_656 ?
F2 Si1 F1 88.0(2) 8_666 5_656 ?
F2 Si1 F1 88.0(2) 5_656 5_656 ?
F2 Si1 F1 88.0(2) 6_566 5_656 ?
F2 Si1 F1 92.0(2) 3_655 5_656 ?
F2 Si1 F1 92.0(2) 4_565 5_656 ?
F1 Si1 F1 180.0 . 5_656 ?
Si1 F1 Cu2 180.0 . . ?
F2 F2 F2 133.8(3) 5_656 7_556 ?
F2 F2 Si1 72.16(17) 5_656 . ?
F2 F2 Si1 62.67(17) 7_556 . ?
C5 N1 C5 42.1(4) 32_455 . ?
C5 N1 C1 136.9(4) 32_455 . ?
C5 N1 C1 136.9(4) . . ?
C5 N1 C7 73.6(4) 32_455 . ?
C5 N1 C7 103.8(4) . . ?
C1 N1 C7 116.5(4) . . ?
C5 N1 C7 103.8(4) 32_455 32_455 ?
C5 N1 C7 73.6(4) . 32_455 ?
C1 N1 C7 116.5(4) . 32_455 ?
C7 N1 C7 93.0(7) . 32_455 ?
C5 N2 C5 42.4(4) 32_455 . ?
C5 N2 C6 75.0(4) 32_455 . ?
C5 N2 C6 104.3(4) . . ?
C5 N2 C6 104.3(4) 32_455 32_455 ?
C5 N2 C6 75.0(4) . 32_455 ?
C6 N2 C6 88.9(7) . 32_455 ?
C5 N2 Cu1 141.9(3) 32_455 . ?
C5 N2 Cu1 141.9(3) . . ?
C6 N2 Cu1 112.8(3) . . ?
C6 N2 Cu1 112.8(3) 32_455 . ?
C9 N3 C11 106.3(3) . . ?
C9 N3 C3 130.1(3) . . ?
C11 N3 C3 123.6(3) . . ?
C9 N4 C10 107.2(3) . . ?
C9 N4 Cu2 132.4(2) . . ?
C10 N4 Cu2 120.4(2) . . ?
Cu1 O1 H1 104.9 . . ?
N1 C1 C2 120.3(2) . . ?
N1 C1 C2 120.3(2) . 32_455 ?
C2 C1 C2 119.1(4) . 32_455 ?
C3 C2 C1 119.5(3) . . ?
C3 C2 H2 120.3 . . ?
C1 C2 H2 120.3 . . ?
C4 C3 C2 121.0(3) . . ?
C4 C3 N3 119.2(3) . . ?
C2 C3 N3 119.8(3) . . ?
C3 C4 C3 119.4(4) 32_455 . ?
C3 C4 H4 120.3 32_455 . ?
C3 C4 H4 120.3 . . ?
C5 C5 N2 68.8(2) 32_455 . ?
C5 C5 N1 69.0(2) 32_455 . ?
N2 C5 N1 117.6(5) . . ?
C5 C5 C8 134.3(4) 32_455 . ?
N2 C5 C8 125.3(5) . . ?
N1 C5 C8 117.1(5) . . ?
C5 C5 C7 110.8(3) 32_455 32_455 ?
N2 C5 C7 99.7(4) . 32_455 ?
N1 C5 C7 57.5(3) . 32_455 ?
C8 C5 C7 108.7(5) . 32_455 ?
C5 C5 C6 108.7(3) 32_455 32_455 ?
N2 C5 C6 56.3(3) . 32_455 ?
N1 C5 C6 98.8(4) . 32_455 ?
C8 C5 C6 114.3(5) . 32_455 ?
C7 C5 C6 48.9(3) 32_455 32_455 ?
C7 C6 N2 107.9(5) . . ?
C7 C6 C5 65.4(4) . 32_455 ?
N2 C6 C5 48.7(3) . 32_455 ?
C7 C6 C6 92.3(4) . 32_455 ?
N2 C6 C6 45.6(3) . 32_455 ?
C5 C6 C6 71.3(3) 32_455 32_455 ?
C7 C6 H6 125.1 . . ?
N2 C6 H6 127.0 . . ?
C5 C6 H6 155.9 32_455 . ?
C6 C6 H6 125.1 32_455 . ?
C6 C7 N1 106.1(5) . . ?
C6 C7 C5 65.7(5) . 32_455 ?
N1 C7 C5 48.9(3) . 32_455 ?
C6 C7 H7 127.4 . . ?
N1 C7 H7 126.5 . . ?
C5 C7 H7 152.4 32_455 . ?
C5 C8 H8A 114.8 . . ?
C5 C8 H8B 106.8 . . ?
H8A C8 H8B 109.5 . . ?
C5 C8 H8C 102.4 . . ?
H8A C8 H8C 111.1 . . ?
H8B C8 H8C 112.0 . . ?
N4 C9 N3 110.9(3) . . ?
N4 C9 C12 126.4(3) . . ?
N3 C9 C12 122.6(3) . . ?
C11 C10 N4 108.7(3) . . ?
C11 C10 H10 125.6 . . ?
N4 C10 H10 125.6 . . ?
C10 C11 N3 106.8(3) . . ?
C10 C11 H11 126.6 . . ?
N3 C11 H11 126.6 . . ?
C9 C12 H12A 109.5 . . ?
C9 C12 H12B 109.5 . . ?
H12A C12 H12B 109.5 . . ?
C9 C12 H12C 109.5 . . ?
H12A C12 H12C 109.5 . . ?
H12B C12 H12C 109.5 . . ?
F3 Si2 F4 180.0 . . ?
F3 Si2 F6 91.7(6) . 2_675 ?
F4 Si2 F6 88.3(6) . 2_675 ?
F3 Si2 F6 91.7(6) . . ?
F4 Si2 F6 88.3(6) . . ?
F6 Si2 F6 176.6(12) 2_675 . ?
F3 Si2 F5 93.5(6) . 2_675 ?
F4 Si2 F5 86.5(6) . 2_675 ?
F6 Si2 F5 89.89(5) 2_675 2_675 ?
F6 Si2 F5 89.90(5) . 2_675 ?
F3 Si2 F5 93.5(6) . . ?
F4 Si2 F5 86.5(6) . . ?
F6 Si2 F5 89.90(5) 2_675 . ?
F6 Si2 F5 89.90(5) . . ?
F5 Si2 F5 173.0(11) 2_675 . ?

loop_
_geom_bond_atom_site_label_1
_geom_bond_atom_site_label_2
_geom_bond_distance
_geom_bond_site_symmetry_2
_geom_bond_publ_flag
Cu1 N2 1.986(4) . ?
Cu1 N2 1.986(4) 18_556 ?
Cu1 N2 1.986(4) 2_675 ?
Cu1 N2 1.986(4) 17_676 ?
Cu1 O1 2.485(9) . ?
Cu2 N4 2.017(3) . ?
Cu2 N4 2.017(3) 3_655 ?
Cu2 N4 2.017(3) 4_565 ?
Cu2 N4 2.017(3) 2_665 ?
Cu2 F1 2.364(4) . ?
Si1 F2 1.657(4) . ?
Si1 F2 1.657(4) 2_665 ?
Si1 F2 1.657(4) 7_556 ?
Si1 F2 1.657(4) 8_666 ?
Si1 F2 1.657(4) 5_656 ?
Si1 F2 1.657(4) 6_566 ?
Si1 F2 1.657(4) 3_655 ?
Si1 F2 1.657(4) 4_565 ?
Si1 F1 1.715(3) . ?
Si1 F1 1.715(3) 5_656 ?
F2 F2 1.015(9) 5_656 ?
F2 F2 1.522(10) 7_556 ?
N1 C5 1.315(6) 32_455 ?
N1 C5 1.315(6) . ?
N1 C1 1.380(6) . ?
N1 C7 1.471(6) . ?
N1 C7 1.471(6) 32_455 ?
N2 C5 1.304(6) 32_455 ?
N2 C5 1.305(6) . ?
N2 C6 1.444(6) . ?
N2 C6 1.444(6) 32_455 ?
N3 C9 1.357(4) . ?
N3 C11 1.392(4) . ?
N3 C3 1.428(4) . ?
N4 C9 1.287(4) . ?
N4 C10 1.393(4) . ?
O1 H1 0.8215 . ?
C1 C2 1.399(4) . ?
C1 C2 1.399(4) 32_455 ?
C2 C3 1.391(4) . ?
C2 H2 0.9300 . ?
C3 C4 1.375(4) . ?
C4 C3 1.375(4) 32_455 ?
C4 H4 0.9300 . ?
C5 C5 0.944(10) 32_455 ?
C5 C8 1.490(7) . ?
C5 C7 1.673(9) 32_455 ?
C5 C6 1.676(8) 32_455 ?
C6 C7 1.386(7) . ?
C6 C5 1.676(8) 32_455 ?
C6 C6 2.022(15) 32_455 ?
C6 H6 0.9599 . ?
C7 C5 1.673(9) 32_455 ?
C7 H7 0.9600 . ?
C8 H8A 0.9601 . ?
C8 H8B 0.9599 . ?
C8 H8C 1.1515 . ?
C9 C12 1.524(5) . ?
C10 C11 1.328(5) . ?
C10 H10 0.9300 . ?
C11 H11 0.9300 . ?
C12 H12A 0.9600 . ?
C12 H12B 0.9600 . ?
C12 H12C 0.9600 . ?
Si2 F3 1.650(9) . ?
Si2 F4 1.679(9) . ?
Si2 F6 1.686(8) 2_675 ?
Si2 F6 1.686(8) . ?
Si2 F5 1.724(8) 2_675 ?
Si2 F5 1.724(8) . ?

loop_
_platon_squeeze_void_nr
_platon_squeeze_void_average_x
_platon_squeeze_void_average_y
_platon_squeeze_void_average_z
_platon_squeeze_void_volume
_platon_squeeze_void_count_electrons
1 -0.048 -0.016 -0.006 6940.9 2706.2
